data_2226086
loop_
_publ_author_name
'Jian, Fangfang'
'Du, Mei'

_publ_section_title
;
 [(<i>Z</i>)-1-Amino-2-cyano-2-(4,6-di-2-pyridylpyrimidin-2-yl)ethenolato]chlorido(<i>N</i>,<i>N</i>-dimethylformamide-\k<i>O</i>)zinc(II)
;
_journal_coeditor_code CV2708
_journal_issue 6
_journal_name_full 'Acta Crystallographica Section E'
_journal_page_first m680
_journal_paper_doi 10.1107/S1600536810017770
_journal_volume 66
_journal_year 2010
_chemical_formula_iupac '[Zn (C17 H11 N6 O) Cl (C3 H7 N O)]'
_chemical_formula_moiety 'C20 H18 Cl N7 O2 Zn '
_chemical_formula_sum 'C20 H18 Cl N7 O2 Zn'
_chemical_formula_weight 489.23
_chemical_name_systematic
;
[(<i>Z</i>)-1-Amino-2-cyano-2-(4,6-di-2-pyridylpyrimidin-2-
yl)ethenolato]chlorido(<i>N</i>,<i>N</i>-dimethylformamide-\k>i>O</i>)zinc(II)
;
_space_group_IT_number 2
_symmetry_cell_setting triclinic
_symmetry_space_group_name_Hall '-P 1'
_symmetry_space_group_name_H-M 'P -1'
_atom_sites_solution_hydrogens geom
_atom_sites_solution_primary direct
_atom_sites_solution_secondary difmap
_audit_creation_method SHELXL-97
_cell_angle_alpha 110.70(3)
_cell_angle_beta 91.36(3)
_cell_angle_gamma 101.37(3)
_cell_formula_units_Z 2
_cell_length_a 8.5610(17)
_cell_length_b 11.250(2)
_cell_length_c 12.259(3)
_cell_measurement_reflns_used 25
_cell_measurement_temperature 295(2)
_cell_measurement_theta_max 14
_cell_measurement_theta_min 4
_cell_volume 1077.2(5)
_computing_cell_refinement 'CAD-4 Software(Enraf--Nonius, 1989)'
_computing_data_collection 'CAD-4 Software (Enraf--Nonius, 1989)'
_computing_data_reduction 'NRCVAX (Gabe <i>et al.</i>,  1989)'
_computing_molecular_graphics 'SHELXTL (Sheldrick, 2008)'
_computing_publication_material 'WinGX (Farrugia, 1999)'
_computing_structure_refinement 'SHELXL97 (Sheldrick, 2008)'
_computing_structure_solution 'SHELXS97 (Sheldrick, 2008)'
_diffrn_ambient_temperature 295(2)
_diffrn_measured_fraction_theta_full 0.984
_diffrn_measured_fraction_theta_max 0.984
_diffrn_measurement_device_type 'Enraf--Nonius CAD-4 diffractometer'
_diffrn_measurement_method \w
_diffrn_radiation_monochromator graphite
_diffrn_radiation_source 'fine-focus sealed tube'
_diffrn_radiation_type MoK\a
_diffrn_radiation_wavelength 0.71073
_diffrn_reflns_av_R_equivalents 0.0259
_diffrn_reflns_av_sigmaI/netI 0.3425
_diffrn_reflns_limit_h_max 11
_diffrn_reflns_limit_h_min -10
_diffrn_reflns_limit_k_max 14
_diffrn_reflns_limit_k_min -14
_diffrn_reflns_limit_l_max 15
_diffrn_reflns_limit_l_min -15
_diffrn_reflns_number 10564
_diffrn_reflns_theta_full 27.48
_diffrn_reflns_theta_max 27.48
_diffrn_reflns_theta_min 3.04
_diffrn_standards_decay_% 0
_diffrn_standards_interval_count 100
_diffrn_standards_number 3
_exptl_absorpt_coefficient_mu 1.296
_exptl_absorpt_correction_type none
_exptl_crystal_colour red
_exptl_crystal_density_diffrn 1.509
_exptl_crystal_density_method 'not measured'
_exptl_crystal_description block
_exptl_crystal_F_000 500
_exptl_crystal_size_max 0.20
_exptl_crystal_size_mid 0.17
_exptl_crystal_size_min 0.15
_refine_diff_density_max 1.580
_refine_diff_density_min -0.584
_refine_ls_extinction_method none
_refine_ls_goodness_of_fit_ref 1.089
_refine_ls_hydrogen_treatment mixed
_refine_ls_matrix_type full
_refine_ls_number_parameters 284
_refine_ls_number_reflns 4863
_refine_ls_number_restraints 0
_refine_ls_restrained_S_all 1.089
_refine_ls_R_factor_all 0.0573
_refine_ls_R_factor_gt 0.0493
_refine_ls_shift/su_max 0.001
_refine_ls_shift/su_mean 0.000
_refine_ls_structure_factor_coef Fsqd
_refine_ls_weighting_details 'calc w=1/[\s^2^(Fo^2^)+(0.1038P)^2^+0.7320P] where P=(Fo^2^+2Fc^2^)/3'
_refine_ls_weighting_scheme calc
_refine_ls_wR_factor_gt 0.1458
_refine_ls_wR_factor_ref 0.1665
_reflns_number_gt 4214
_reflns_number_total 4863
_reflns_threshold_expression I>2sigma(I)
_cod_data_source_file cv2708.cif
_cod_data_source_block I
_cod_depositor_comments
;
The following automatic conversions were performed:
'_symmetry_cell_setting' value 'Triclinic' changed to 'triclinic'
according to '/home/saulius/struct/CIF-dictionaries/cif_core.dic'
dictionary named 'cif_core.dic' version 2.4.1 from 2010-06-29.

Automatic conversion script
Id: cif_fix_enum 1527 2010-12-29 10:47:43Z saulius 
;
_cod_original_cell_volume 1077.1(4)
_cod_original_sg_symbol_Hall '-p 1'
_cod_database_code 2226086
_cod_database_fobs_code 2226086

loop_
_symmetry_equiv_pos_as_xyz
'x, y, z'
'-x, -y, -z'

loop_
_atom_site_type_symbol
_atom_site_label
_atom_site_fract_x
_atom_site_fract_y
_atom_site_fract_z
_atom_site_U_iso_or_equiv
_atom_site_adp_type
_atom_site_calc_flag
_atom_site_refinement_flags
_atom_site_occupancy
_atom_site_disorder_assembly
_atom_site_disorder_group
Zn Zn1 0.33598(4) 0.22665(3) 0.92885(3) 0.03870(16) Uani d . 1 . .
Cl Cl1 0.17317(10) 0.36222(8) 1.02298(8) 0.0497(2) Uani d . 1 . .
O O1 0.5618(3) 0.3196(3) 0.9911(2) 0.0511(6) Uani d . 1 . .
O O2 0.3716(3) 0.2649(3) 0.7773(2) 0.0542(6) Uani d . 1 . .
N N1 0.3389(4) -0.0424(3) 1.3640(3) 0.0566(8) Uani d . 1 . .
N N2 0.4266(4) 0.0756(3) 1.2026(3) 0.0496(7) Uani d . 1 . .
N N3 0.3565(3) 0.1094(2) 1.0273(2) 0.0328(5) Uani d . 1 . .
N N4 0.1814(3) 0.0487(3) 0.8275(2) 0.0401(6) Uani d . 1 . .
N N5 0.7321(5) 0.3459(4) 1.3637(3) 0.0727(10) Uani d . 1 . .
N N6 0.7680(4) 0.4302(3) 1.1244(3) 0.0591(8) Uani d . 1 . .
H H6A 0.8020 0.4736 1.0811 0.071 Uiso calc R 1 . .
H H6B 0.8209 0.4462 1.1904 0.071 Uiso calc R 1 . .
N N7 0.4824(4) 0.3814(3) 0.6721(3) 0.0499(7) Uani d . 1 . .
C C1 0.3016(6) -0.0996(5) 1.4418(4) 0.0646(11) Uani d . 1 . .
H H1B 0.3465 -0.0551 1.5189 0.078 Uiso calc R 1 . .
C C2 0.2027(5) -0.2183(5) 1.4156(4) 0.0628(10) Uani d . 1 . .
H H2B 0.1794 -0.2530 1.4733 0.075 Uiso calc R 1 . .
C C3 0.1376(6) -0.2861(5) 1.3011(4) 0.0655(11) Uani d . 1 . .
H H3A 0.0698 -0.3679 1.2799 0.079 Uiso calc R 1 . .
C C4 0.1749(5) -0.2300(4) 1.2179(4) 0.0562(9) Uani d . 1 . .
H H4A 0.1348 -0.2746 1.1397 0.067 Uiso calc R 1 . .
C C5 0.2727(4) -0.1070(3) 1.2534(3) 0.0417(7) Uani d . 1 . .
C C6 0.3068(4) -0.0356(3) 1.1717(3) 0.0375(6) Uani d . 1 . .
C C7 0.2136(4) -0.0771(3) 1.0636(3) 0.0377(6) Uani d . 1 . .
H H7A 0.1342 -0.1533 1.0386 0.045 Uiso calc R 1 . .
C C8 0.2430(3) -0.0020(3) 0.9955(2) 0.0344(6) Uani d . 1 . .
C C9 0.1483(3) -0.0380(3) 0.8802(2) 0.0358(6) Uani d . 1 . .
C C10 0.0349(4) -0.1544(3) 0.8286(3) 0.0460(7) Uani d . 1 . .
H H10A 0.0137 -0.2141 0.8658 0.055 Uiso calc R 1 . .
C C11 -0.0458(5) -0.1798(4) 0.7204(3) 0.0538(9) Uani d . 1 . .
H H11A -0.1233 -0.2562 0.6850 0.065 Uiso calc R 1 . .
C C12 -0.0105(4) -0.0919(4) 0.6666(3) 0.0526(8) Uani d . 1 . .
H H12A -0.0620 -0.1085 0.5934 0.063 Uiso calc R 1 . .
C C13 0.1019(4) 0.0213(4) 0.7218(3) 0.0483(8) Uani d . 1 . .
H H13A 0.1242 0.0815 0.6852 0.058 Uiso calc R 1 . .
C C14 0.4514(3) 0.1485(3) 1.1287(2) 0.0354(6) Uani d . 1 . .
C C15 0.5791(4) 0.2644(3) 1.1610(3) 0.0385(6) Uani d . 1 . .
C C16 0.6641(4) 0.3068(3) 1.2730(3) 0.0448(7) Uani d . 1 . .
C C17 0.6313(4) 0.3365(3) 1.0886(3) 0.0392(6) Uani d . 1 . .
C C18 0.4729(4) 0.3546(4) 0.7681(3) 0.0460(7) Uani d . 1 . .
C C19 0.3704(7) 0.3062(5) 0.5696(4) 0.0831(15) Uani d . 1 . .
H H19A 0.2953 0.2405 0.5858 0.125 Uiso calc R 1 . .
H H19B 0.4275 0.2655 0.5053 0.125 Uiso calc R 1 . .
H H19C 0.3140 0.3627 0.5496 0.125 Uiso calc R 1 . .
C C20 0.6072(6) 0.4868(4) 0.6641(4) 0.0608(10) Uani d . 1 . .
H H20A 0.6742 0.5285 0.7370 0.091 Uiso calc R 1 . .
H H20B 0.5583 0.5493 0.6478 0.091 Uiso calc R 1 . .
H H20C 0.6709 0.4516 0.6022 0.091 Uiso calc R 1 . .
H H1 0.546(5) 0.406(4) 0.831(4) 0.056(11) Uiso d . 1 . .

loop_
_atom_site_aniso_label
_atom_site_aniso_U_11
_atom_site_aniso_U_22
_atom_site_aniso_U_33
_atom_site_aniso_U_12
_atom_site_aniso_U_13
_atom_site_aniso_U_23
Zn1 0.0394(2) 0.0427(2) 0.0365(2) 0.00096(15) 0.00087(14) 0.02205(16)
Cl1 0.0495(5) 0.0453(4) 0.0573(5) 0.0067(3) 0.0090(4) 0.0242(4)
O1 0.0415(12) 0.0654(16) 0.0501(13) -0.0046(11) -0.0003(10) 0.0344(12)
O2 0.0582(15) 0.0631(16) 0.0436(13) -0.0035(12) 0.0051(11) 0.0313(12)
N1 0.068(2) 0.0629(19) 0.0421(15) 0.0026(15) -0.0026(14) 0.0297(14)
N2 0.0516(16) 0.0552(17) 0.0468(15) 0.0107(13) 0.0047(12) 0.0251(13)
N3 0.0365(12) 0.0333(11) 0.0290(11) 0.0053(9) 0.0033(9) 0.0130(9)
N4 0.0424(13) 0.0445(14) 0.0350(13) 0.0048(11) 0.0015(10) 0.0191(11)
N5 0.074(2) 0.079(3) 0.055(2) -0.0010(19) -0.0158(17) 0.0238(18)
N6 0.0483(17) 0.0606(19) 0.067(2) -0.0140(14) -0.0101(14) 0.0364(16)
N7 0.0607(18) 0.0525(16) 0.0411(14) 0.0061(13) 0.0101(13) 0.0257(12)
C1 0.079(3) 0.077(3) 0.046(2) 0.009(2) 0.0025(18) 0.0359(19)
C2 0.068(2) 0.080(3) 0.063(2) 0.018(2) 0.0154(19) 0.052(2)
C3 0.070(3) 0.063(2) 0.073(3) -0.003(2) 0.000(2) 0.046(2)
C4 0.063(2) 0.056(2) 0.055(2) -0.0007(17) -0.0042(17) 0.0341(17)
C5 0.0447(16) 0.0456(17) 0.0432(16) 0.0119(13) 0.0056(12) 0.0253(13)
C6 0.0407(15) 0.0404(15) 0.0376(15) 0.0112(12) 0.0084(12) 0.0202(12)
C7 0.0402(15) 0.0362(14) 0.0373(14) 0.0037(11) 0.0035(11) 0.0169(12)
C8 0.0369(14) 0.0351(14) 0.0325(13) 0.0080(11) 0.0044(11) 0.0137(11)
C9 0.0342(14) 0.0401(15) 0.0333(14) 0.0081(11) 0.0044(11) 0.0138(11)
C10 0.0490(18) 0.0418(16) 0.0439(17) 0.0021(13) -0.0014(13) 0.0164(13)
C11 0.0513(19) 0.0502(19) 0.0464(18) -0.0023(15) -0.0069(15) 0.0092(15)
C12 0.0515(19) 0.062(2) 0.0381(17) 0.0084(16) -0.0079(14) 0.0143(15)
C13 0.0515(19) 0.057(2) 0.0364(16) 0.0049(15) -0.0040(13) 0.0217(14)
C14 0.0358(14) 0.0375(14) 0.0354(14) 0.0085(11) 0.0046(11) 0.0161(11)
C15 0.0376(14) 0.0402(15) 0.0376(15) 0.0041(12) 0.0004(11) 0.0164(12)
C16 0.0436(17) 0.0468(17) 0.0401(17) 0.0031(13) -0.0038(13) 0.0153(13)
C17 0.0332(14) 0.0401(15) 0.0434(16) 0.0045(11) 0.0018(11) 0.0163(13)
C18 0.0488(18) 0.0525(19) 0.0398(16) 0.0079(15) 0.0064(13) 0.0223(14)
C19 0.110(4) 0.086(3) 0.048(2) -0.009(3) -0.012(2) 0.036(2)
C20 0.075(3) 0.058(2) 0.061(2) 0.0138(19) 0.027(2) 0.0358(18)

loop_
_atom_type_symbol
_atom_type_description
_atom_type_scat_dispersion_real
_atom_type_scat_dispersion_imag
_atom_type_scat_source
C C 0.0033 0.0016 'International Tables Vol C Tables 4.2.6.8 and 6.1.1.4'
H H 0.0000 0.0000 'International Tables Vol C Tables 4.2.6.8 and 6.1.1.4'
N N 0.0061 0.0033 'International Tables Vol C Tables 4.2.6.8 and 6.1.1.4'
O O 0.0106 0.0060 'International Tables Vol C Tables 4.2.6.8 and 6.1.1.4'
Zn Zn 0.2839 1.4301 'International Tables Vol C Tables 4.2.6.8 and 6.1.1.4'
Cl Cl 0.1484 0.1585 'International Tables Vol C Tables 4.2.6.8 and 6.1.1.4'

loop_
_geom_angle_atom_site_label_1
_geom_angle_atom_site_label_2
_geom_angle_atom_site_label_3
_geom_angle_site_symmetry_1
_geom_angle_site_symmetry_3
_geom_angle
_geom_angle_publ_flag
O1 Zn1 O2 . . 89.37(11) ?
O1 Zn1 N4 . . 146.12(12) ?
O2 Zn1 N4 . . 88.67(11) ?
O1 Zn1 N3 . . 87.29(10) ?
O2 Zn1 N3 . . 149.32(11) ?
N4 Zn1 N3 . . 77.58(10) ?
O1 Zn1 Cl1 . . 107.51(9) ?
O2 Zn1 Cl1 . . 103.78(9) ?
N4 Zn1 Cl1 . . 105.79(8) ?
N3 Zn1 Cl1 . . 106.30(7) ?
C17 O1 Zn1 . . 126.9(2) ?
C18 O2 Zn1 . . 125.8(2) ?
C1 N1 C5 . . 117.3(3) ?
C6 N2 C14 . . 120.6(3) ?
C8 N3 C14 . . 119.3(2) ?
C8 N3 Zn1 . . 114.61(19) ?
C14 N3 Zn1 . . 124.8(2) ?
C9 N4 C13 . . 118.6(3) ?
C9 N4 Zn1 . . 115.2(2) ?
C13 N4 Zn1 . . 125.8(2) ?
C17 N6 H6A . . 120.0 ?
C17 N6 H6B . . 120.0 ?
H6A N6 H6B . . 120.0 ?
C18 N7 C19 . . 120.9(3) ?
C18 N7 C20 . . 121.7(3) ?
C19 N7 C20 . . 117.4(3) ?
N1 C1 C2 . . 124.4(4) ?
N1 C1 H1B . . 117.8 ?
C2 C1 H1B . . 117.8 ?
C1 C2 C3 . . 118.3(4) ?
C1 C2 H2B . . 120.9 ?
C3 C2 H2B . . 120.9 ?
C2 C3 C4 . . 118.8(4) ?
C2 C3 H3A . . 120.6 ?
C4 C3 H3A . . 120.6 ?
C5 C4 C3 . . 118.8(4) ?
C5 C4 H4A . . 120.6 ?
C3 C4 H4A . . 120.6 ?
N1 C5 C4 . . 122.3(3) ?
N1 C5 C6 . . 115.6(3) ?
C4 C5 C6 . . 122.0(3) ?
N2 C6 C7 . . 118.5(3) ?
N2 C6 C5 . . 120.6(3) ?
C7 C6 C5 . . 120.8(3) ?
C8 C7 C6 . . 118.3(3) ?
C8 C7 H7A . . 120.9 ?
C6 C7 H7A . . 120.9 ?
N3 C8 C7 . . 123.4(3) ?
N3 C8 C9 . . 114.8(3) ?
C7 C8 C9 . . 121.8(3) ?
N4 C9 C10 . . 121.5(3) ?
N4 C9 C8 . . 115.4(3) ?
C10 C9 C8 . . 123.1(3) ?
C11 C10 C9 . . 118.8(3) ?
C11 C10 H10A . . 120.6 ?
C9 C10 H10A . . 120.6 ?
C12 C11 C10 . . 119.5(3) ?
C12 C11 H11A . . 120.3 ?
C10 C11 H11A . . 120.3 ?
C11 C12 C13 . . 119.2(3) ?
C11 C12 H12A . . 120.4 ?
C13 C12 H12A . . 120.4 ?
N4 C13 C12 . . 122.5(3) ?
N4 C13 H13A . . 118.8 ?
C12 C13 H13A . . 118.8 ?
N3 C14 N2 . . 119.8(3) ?
N3 C14 C15 . . 119.9(3) ?
N2 C14 C15 . . 120.3(3) ?
C16 C15 C17 . . 116.8(3) ?
C16 C15 C14 . . 117.0(3) ?
C17 C15 C14 . . 126.1(3) ?
N5 C16 C15 . . 177.3(4) ?
O1 C17 N6 . . 115.8(3) ?
O1 C17 C15 . . 125.4(3) ?
N6 C17 C15 . . 118.9(3) ?
O2 C18 N7 . . 123.6(3) ?
O2 C18 H1 . . 119(3) ?
N7 C18 H1 . . 117(3) ?
N7 C19 H19A . . 109.5 ?
N7 C19 H19B . . 109.5 ?
H19A C19 H19B . . 109.5 ?
N7 C19 H19C . . 109.5 ?
H19A C19 H19C . . 109.5 ?
H19B C19 H19C . . 109.5 ?
N7 C20 H20A . . 109.5 ?
N7 C20 H20B . . 109.5 ?
H20A C20 H20B . . 109.5 ?
N7 C20 H20C . . 109.5 ?
H20A C20 H20C . . 109.5 ?
H20B C20 H20C . . 109.5 ?

loop_
_geom_bond_atom_site_label_1
_geom_bond_atom_site_label_2
_geom_bond_site_symmetry_2
_geom_bond_distance
_geom_bond_publ_flag
Zn1 O1 . 1.996(3) ?
Zn1 O2 . 2.066(2) ?
Zn1 N4 . 2.103(3) ?
Zn1 N3 . 2.106(2) ?
Zn1 Cl1 . 2.2956(12) ?
O1 C17 . 1.256(4) ?
O2 C18 . 1.234(4) ?
N1 C1 . 1.338(5) ?
N1 C5 . 1.339(5) ?
N2 C6 . 1.378(4) ?
N2 C14 . 1.416(4) ?
N3 C8 . 1.350(4) ?
N3 C14 . 1.350(4) ?
N4 C9 . 1.339(4) ?
N4 C13 . 1.353(4) ?
N5 C16 . 1.136(5) ?
N6 C17 . 1.355(4) ?
N6 H6A . 0.8600 ?
N6 H6B . 0.8600 ?
N7 C18 . 1.314(4) ?
N7 C19 . 1.444(6) ?
N7 C20 . 1.465(5) ?
C1 C2 . 1.357(6) ?
C1 H1B . 0.9300 ?
C2 C3 . 1.379(6) ?
C2 H2B . 0.9300 ?
C3 C4 . 1.389(5) ?
C3 H3A . 0.9300 ?
C4 C5 . 1.380(5) ?
C4 H4A . 0.9300 ?
C5 C6 . 1.491(4) ?
C6 C7 . 1.406(4) ?
C7 C8 . 1.378(4) ?
C7 H7A . 0.9300 ?
C8 C9 . 1.493(4) ?
C9 C10 . 1.394(4) ?
C10 C11 . 1.388(5) ?
C10 H10A . 0.9300 ?
C11 C12 . 1.362(6) ?
C11 H11A . 0.9300 ?
C12 C13 . 1.372(5) ?
C12 H12A . 0.9300 ?
C13 H13A . 0.9300 ?
C14 C15 . 1.451(4) ?
C15 C16 . 1.413(4) ?
C15 C17 . 1.426(4) ?
C18 H1 . 0.91(4) ?
C19 H19A . 0.9600 ?
C19 H19B . 0.9600 ?
C19 H19C . 0.9600 ?
C20 H20A . 0.9600 ?
C20 H20B . 0.9600 ?
C20 H20C . 0.9600 ?

loop_
_geom_contact_atom_site_label_1
_geom_contact_atom_site_label_2
_geom_contact_distance
_geom_contact_site_symmetry_1
_geom_contact_site_symmetry_2
_geom_contact_publ_flag
Cg1 Cg1 3.809(3) . 2_675 y
Cg1 Cg2 3.834(3) . 2_775 y

loop_
_geom_hbond_atom_site_label_D
_geom_hbond_atom_site_label_H
_geom_hbond_atom_site_label_A
_geom_hbond_site_symmetry_A
_geom_hbond_distance_DH
_geom_hbond_distance_HA
_geom_hbond_distance_DA
_geom_hbond_angle_DHA
_geom_hbond_publ_flag
N6 H6A Cl1 2_667 0.86 2.57 3.396(4) 161 y
C10 H10A Cl1 2_557 0.93 2.80 3.670(4) 156 y
